data_4129334
loop_
_publ_author_name
'Noda, Hidetoshi'
'Bode, Jeffrey W.'

_publ_section_title
;
 Synthesis of chemically and configurationally stable monofluoro
 acylboronates: effect of ligand structure on their formation, properties,
 and reactivities.
;
_journal_issue 11
_journal_name_full 'Journal of the American Chemical Society'
_journal_page_first 3958
_journal_page_last 3966
_journal_paper_doi 10.1021/jacs.5b00822
_journal_volume 137
_journal_year 2015
_chemical_formula_moiety 'C20 H17 B F N O2'
_chemical_formula_sum 'C20 H17 B F N O2'
_chemical_formula_weight 333.15
_space_group_crystal_system triclinic
_space_group_IT_number 2
_space_group_name_Hall '-P 1'
_space_group_name_H-M_alt 'P -1'
_atom_sites_solution_hydrogens geom
_atom_sites_solution_primary direct
_audit_creation_date 2015-01-19
_audit_creation_method
;
Olex2 1.2
(compiled 2015.01.12 svn.r3133 for OlexSys, GUI svn.r4987)
;
_cell_angle_alpha 70.889(3)
_cell_angle_beta 85.787(3)
_cell_angle_gamma 72.497(3)
_cell_formula_units_Z 2
_cell_length_a 8.4110(12)
_cell_length_b 10.3006(16)
_cell_length_c 10.3050(16)
_cell_measurement_reflns_used 1489
_cell_measurement_temperature 100.0(2)
_cell_measurement_theta_max 26.91
_cell_measurement_theta_min 2.50
_cell_volume 804.2(2)
_computing_cell_refinement 'Bruker SAINT'
_computing_data_collection 'Bruker APEX2'
_computing_data_reduction 'Bruker SAINT'
_computing_molecular_graphics 'Olex2 (Dolomanov et al., 2009)'
_computing_publication_material 'Olex2 (Dolomanov et al., 2009)'
_computing_structure_refinement 'XL (Sheldrick, 2008)'
_computing_structure_solution 'XS (Sheldrick, 2008)'
_diffrn_ambient_temperature 100.0(2)
_diffrn_detector 'Bruker APEX2 area detector'
_diffrn_detector_area_resol_mean 8.33
_diffrn_detector_type 'CCD area detector'
_diffrn_measured_fraction_theta_full 0.998
_diffrn_measured_fraction_theta_max 0.993
_diffrn_measurement_device 'kappa-stage diffractometer'
_diffrn_measurement_device_type 'Bruker Apex2 Duo (Mo)'
_diffrn_measurement_method '\w and \f scans'
_diffrn_radiation_monochromator 'focusing graphite'
_diffrn_radiation_probe x-ray
_diffrn_radiation_type MoK\a
_diffrn_radiation_wavelength 0.71073
_diffrn_reflns_av_R_equivalents 0.0376
_diffrn_reflns_av_unetI/netI 0.0573
_diffrn_reflns_Laue_measured_fraction_full 0.998
_diffrn_reflns_Laue_measured_fraction_max 0.993
_diffrn_reflns_limit_h_max 10
_diffrn_reflns_limit_h_min -9
_diffrn_reflns_limit_k_max 13
_diffrn_reflns_limit_k_min -13
_diffrn_reflns_limit_l_max 13
_diffrn_reflns_limit_l_min -13
_diffrn_reflns_number 8706
_diffrn_reflns_point_group_measured_fraction_full 0.998
_diffrn_reflns_point_group_measured_fraction_max 0.993
_diffrn_reflns_theta_full 25.242
_diffrn_reflns_theta_max 27.475
_diffrn_reflns_theta_min 2.092
_diffrn_source 'sealed tube'
_diffrn_standards_number 0
_exptl_absorpt_coefficient_mu 0.095
_exptl_absorpt_correction_T_max 0.7456
_exptl_absorpt_correction_T_min 0.7193
_exptl_absorpt_correction_type multi-scan
_exptl_absorpt_process_details
;
SADABS-2012/1 (Bruker,2012) was used for absorption correction.
wR2(int) was 0.0424 before and 0.0382 after correction.
The Ratio of minimum to maximum transmission is 0.9647.
The \l/2 correction factor is 0.0015.
;
_exptl_crystal_colour 'clear light yellow'
_exptl_crystal_colour_lustre clear
_exptl_crystal_colour_modifier light
_exptl_crystal_colour_primary yellow
_exptl_crystal_density_diffrn 1.376
_exptl_crystal_description plate
_exptl_crystal_F_000 348
_exptl_crystal_size_max 0.12
_exptl_crystal_size_mid 0.05
_exptl_crystal_size_min 0.02
_refine_diff_density_max 0.307
_refine_diff_density_min -0.217
_refine_diff_density_rms 0.049
_refine_ls_extinction_method none
_refine_ls_goodness_of_fit_ref 1.007
_refine_ls_hydrogen_treatment constr
_refine_ls_matrix_type full
_refine_ls_number_parameters 228
_refine_ls_number_reflns 3662
_refine_ls_number_restraints 0
_refine_ls_restrained_S_all 1.007
_refine_ls_R_factor_all 0.0863
_refine_ls_R_factor_gt 0.0471
_refine_ls_shift/su_max 0.000
_refine_ls_shift/su_mean 0.000
_refine_ls_structure_factor_coef Fsqd
_refine_ls_weighting_details 'w=1/[\s^2^(Fo^2^)+(0.0441P)^2^+0.1992P] where P=(Fo^2^+2Fc^2^)/3'
_refine_ls_weighting_scheme calc
_refine_ls_wR_factor_gt 0.0951
_refine_ls_wR_factor_ref 0.1084
_reflns_Friedel_coverage 0.000
_reflns_number_gt 2409
_reflns_number_total 3662
_reflns_threshold_expression 'I > 2\s(I)'
_cod_data_source_file ja5b00822_si_007.cif
_cod_data_source_block mo_jb030115_1_1_0m
_cod_database_code 4129334
_shelxl_version_number 2014/6
_shelx_space_group_comment
;
The symmetry employed for this shelxl refinement is uniquely defined
by the following loop, which should always be used as a source of
symmetry information in preference to the above space-group names.
They are only intended as comments.
;
_olex2_refinement_description
;
1. Fixed Uiso
 At 1.2 times of:
  All C(H) groups
 At 1.5 times of:
  All C(H,H,H) groups
2.a Aromatic/amide H refined with riding coordinates:
 C0AA(H0AA), C2(H2), C3(H3), C7(H7), C8(H8), C11(H11), C12(H12), C16(H16),
 C17(H17), C18(H18), C20(H20)
2.b Idealised Me refined as rotating group:
 C10(H10A,H10B,H10C), C15(H15A,H15B,H15C)
;
_olex2_date_sample_data_collection 2015-01-06
_olex2_date_sample_submission 2015-01-05
_olex2_submission_original_sample_id jb030115_1_1
_olex2_submission_special_instructions 'No special instructions were received'

loop_
_space_group_symop_operation_xyz
'x, y, z'
'-x, -y, -z'

loop_
_atom_site_label
_atom_site_type_symbol
_atom_site_fract_x
_atom_site_fract_y
_atom_site_fract_z
_atom_site_U_iso_or_equiv
_atom_site_adp_type
_atom_site_occupancy
_atom_site_site_symmetry_order
_atom_site_calc_flag
_atom_site_refinement_flags_posn
F1 F 0.15393(13) 0.79551(12) -0.03760(11) 0.0270(3) Uani 1 1 d .
O1 O 0.29105(14) 0.59790(13) 0.14320(12) 0.0182(3) Uani 1 1 d .
O2 O -0.03825(16) 0.84037(15) 0.25647(16) 0.0352(4) Uani 1 1 d .
N1 N -0.01004(17) 0.64913(16) 0.10807(15) 0.0169(3) Uani 1 1 d .
C0AA C 0.2641(2) 0.32390(19) 0.53541(19) 0.0201(4) Uani 1 1 d .
H0AA H 0.2576 0.2640 0.6268 0.024 Uiso 1 1 calc R
C2 C 0.4115(2) 0.3571(2) 0.49040(19) 0.0211(4) Uani 1 1 d .
H2 H 0.5070 0.3173 0.5502 0.025 Uiso 1 1 calc R
C3 C 0.4192(2) 0.4478(2) 0.35899(19) 0.0198(4) Uani 1 1 d .
H3 H 0.5196 0.4714 0.3293 0.024 Uiso 1 1 calc R
C4 C 0.2813(2) 0.50465(18) 0.26992(18) 0.0163(4) Uani 1 1 d .
B5 B 0.1406(3) 0.7184(2) 0.0989(2) 0.0189(4) Uani 1 1 d .
C6 C 0.2214(2) 0.88627(19) 0.22332(18) 0.0180(4) Uani 1 1 d .
C7 C 0.1886(2) 0.9656(2) 0.31407(19) 0.0211(4) Uani 1 1 d .
H7 H 0.0867 0.9757 0.3614 0.025 Uiso 1 1 calc R
C8 C 0.3025(2) 1.0300(2) 0.33622(19) 0.0212(4) Uani 1 1 d .
H8 H 0.2773 1.0841 0.3980 0.025 Uiso 1 1 calc R
C9 C 0.4543(2) 1.01615(19) 0.26866(18) 0.0194(4) Uani 1 1 d .
C10 C 0.5790(2) 1.0861(2) 0.2916(2) 0.0250(4) Uani 1 1 d .
H10A H 0.5921 1.1591 0.2057 0.038 Uiso 1 1 calc GR
H10B H 0.6867 1.0131 0.3213 0.038 Uiso 1 1 calc GR
H10C H 0.5391 1.1316 0.3625 0.038 Uiso 1 1 calc GR
C11 C 0.3734(2) 0.87261(19) 0.15585(18) 0.0183(4) Uani 1 1 d .
H11 H 0.3986 0.8190 0.0936 0.022 Uiso 1 1 calc R
C12 C 0.4872(2) 0.93624(19) 0.17872(18) 0.0190(4) Uani 1 1 d .
H12 H 0.5898 0.9252 0.1322 0.023 Uiso 1 1 calc R
C13 C -0.0080(2) 0.52482(18) 0.21060(17) 0.0151(4) Uani 1 1 d .
C14 C -0.1316(2) 0.45800(19) 0.20964(18) 0.0167(4) Uani 1 1 d .
C15 C -0.1322(2) 0.3134(2) 0.3087(2) 0.0233(4) Uani 1 1 d .
H15A H -0.0172 0.2516 0.3307 0.035 Uiso 1 1 calc GR
H15B H -0.1931 0.2691 0.2668 0.035 Uiso 1 1 calc GR
H15C H -0.1868 0.3256 0.3931 0.035 Uiso 1 1 calc GR
C16 C -0.2550(2) 0.5269(2) 0.10665(18) 0.0201(4) Uani 1 1 d .
H16 H -0.3392 0.4836 0.1039 0.024 Uiso 1 1 calc R
C17 C -0.2587(2) 0.6567(2) 0.00818(19) 0.0227(4) Uani 1 1 d .
H17 H -0.3463 0.7044 -0.0593 0.027 Uiso 1 1 calc R
C18 C -0.1323(2) 0.7151(2) 0.01046(18) 0.0204(4) Uani 1 1 d .
H18 H -0.1312 0.8031 -0.0577 0.024 Uiso 1 1 calc R
C19 C 0.1328(2) 0.46741(18) 0.31058(18) 0.0155(4) Uani 1 1 d .
C20 C 0.1271(2) 0.37869(19) 0.44636(18) 0.0174(4) Uani 1 1 d .
H20 H 0.0267 0.3558 0.4778 0.021 Uiso 1 1 calc R
C1 C 0.0964(2) 0.81929(19) 0.19842(19) 0.0203(4) Uani 1 1 d .

loop_
_atom_site_aniso_label
_atom_site_aniso_U_11
_atom_site_aniso_U_22
_atom_site_aniso_U_33
_atom_site_aniso_U_23
_atom_site_aniso_U_13
_atom_site_aniso_U_12
F1 0.0297(6) 0.0288(6) 0.0194(6) -0.0010(5) 0.0026(5) -0.0121(5)
O1 0.0188(6) 0.0179(7) 0.0175(6) -0.0050(5) 0.0035(5) -0.0064(5)
O2 0.0264(8) 0.0336(9) 0.0544(10) -0.0241(8) 0.0173(7) -0.0142(6)
N1 0.0170(8) 0.0158(8) 0.0158(8) -0.0039(7) 0.0006(6) -0.0030(6)
C0AA 0.0226(10) 0.0164(10) 0.0191(9) -0.0052(8) -0.0016(8) -0.0025(8)
C2 0.0186(9) 0.0199(10) 0.0250(10) -0.0103(8) -0.0052(8) -0.0011(8)
C3 0.0160(9) 0.0197(10) 0.0257(10) -0.0105(8) 0.0015(8) -0.0048(7)
C4 0.0189(9) 0.0132(9) 0.0171(9) -0.0079(8) 0.0027(7) -0.0024(7)
B5 0.0209(10) 0.0173(11) 0.0174(10) -0.0020(9) 0.0026(8) -0.0086(8)
C6 0.0201(9) 0.0140(9) 0.0159(9) -0.0019(8) 0.0007(7) -0.0027(7)
C7 0.0202(9) 0.0169(10) 0.0211(10) -0.0035(8) 0.0034(8) -0.0013(7)
C8 0.0261(10) 0.0182(10) 0.0185(9) -0.0087(8) -0.0017(8) -0.0018(8)
C9 0.0228(10) 0.0146(9) 0.0158(9) 0.0011(8) -0.0053(7) -0.0034(7)
C10 0.0257(10) 0.0228(11) 0.0259(10) -0.0074(9) -0.0064(8) -0.0048(8)
C11 0.0224(9) 0.0164(9) 0.0147(9) -0.0044(8) 0.0015(7) -0.0049(7)
C12 0.0199(9) 0.0184(10) 0.0157(9) -0.0025(8) 0.0011(7) -0.0047(7)
C13 0.0164(9) 0.0134(9) 0.0144(9) -0.0054(7) 0.0032(7) -0.0023(7)
C14 0.0141(8) 0.0167(9) 0.0185(9) -0.0070(8) 0.0019(7) -0.0024(7)
C15 0.0196(9) 0.0206(10) 0.0297(11) -0.0055(9) -0.0033(8) -0.0077(8)
C16 0.0163(9) 0.0243(10) 0.0224(10) -0.0120(9) 0.0022(7) -0.0054(8)
C17 0.0190(10) 0.0265(11) 0.0196(10) -0.0077(9) -0.0024(7) -0.0013(8)
C18 0.0228(10) 0.0172(10) 0.0170(9) -0.0034(8) 0.0013(8) -0.0025(8)
C19 0.0145(8) 0.0135(9) 0.0183(9) -0.0073(8) -0.0010(7) -0.0010(7)
C20 0.0184(9) 0.0139(9) 0.0208(9) -0.0069(8) 0.0020(7) -0.0048(7)
C1 0.0206(9) 0.0131(9) 0.0228(10) -0.0015(8) 0.0031(8) -0.0037(7)

loop_
_atom_type_symbol
_atom_type_description
_atom_type_scat_dispersion_real
_atom_type_scat_dispersion_imag
_atom_type_scat_source
C C 0.0033 0.0016 'International Tables Vol C Tables 4.2.6.8 and 6.1.1.4'
H H 0.0000 0.0000 'International Tables Vol C Tables 4.2.6.8 and 6.1.1.4'
B B 0.0013 0.0007 'International Tables Vol C Tables 4.2.6.8 and 6.1.1.4'
F F 0.0171 0.0103 'International Tables Vol C Tables 4.2.6.8 and 6.1.1.4'
N N 0.0061 0.0033 'International Tables Vol C Tables 4.2.6.8 and 6.1.1.4'
O O 0.0106 0.0060 'International Tables Vol C Tables 4.2.6.8 and 6.1.1.4'

loop_
_geom_angle_atom_site_label_1
_geom_angle_atom_site_label_2
_geom_angle_atom_site_label_3
_geom_angle
C4 O1 B5 113.67(13)
C13 N1 B5 119.71(15)
C18 N1 B5 118.22(14)
C18 N1 C13 122.05(15)
C2 C0AA H0AA 120.2
C20 C0AA H0AA 120.2
C20 C0AA C2 119.61(17)
C0AA C2 H2 119.9
C3 C2 C0AA 120.13(17)
C3 C2 H2 119.9
C2 C3 H3 119.8
C2 C3 C4 120.46(16)
C4 C3 H3 119.8
O1 C4 C3 118.95(15)
O1 C4 C19 120.42(16)
C3 C4 C19 120.62(16)
F1 B5 O1 109.16(14)
F1 B5 N1 107.78(15)
F1 B5 C1 112.75(16)
O1 B5 N1 106.12(15)
O1 B5 C1 113.15(16)
N1 B5 C1 107.52(13)
C7 C6 C11 118.07(17)
C7 C6 C1 120.57(15)
C11 C6 C1 121.35(17)
C6 C7 H7 119.5
C8 C7 C6 121.01(16)
C8 C7 H7 119.5
C7 C8 H8 119.6
C7 C8 C9 120.79(17)
C9 C8 H8 119.6
C8 C9 C10 121.27(17)
C12 C9 C8 118.11(17)
C12 C9 C10 120.61(16)
C9 C10 H10A 109.5
C9 C10 H10B 109.5
C9 C10 H10C 109.5
H10A C10 H10B 109.5
H10A C10 H10C 109.5
H10B C10 H10C 109.5
C6 C11 H11 119.6
C12 C11 C6 120.80(17)
C12 C11 H11 119.6
C9 C12 H12 119.4
C11 C12 C9 121.21(16)
C11 C12 H12 119.4
N1 C13 C14 119.07(16)
N1 C13 C19 115.46(15)
C14 C13 C19 125.38(16)
C13 C14 C15 123.85(17)
C16 C14 C13 117.73(17)
C16 C14 C15 118.33(16)
C14 C15 H15A 109.5
C14 C15 H15B 109.5
C14 C15 H15C 109.5
H15A C15 H15B 109.5
H15A C15 H15C 109.5
H15B C15 H15C 109.5
C14 C16 H16 119.1
C17 C16 C14 121.82(17)
C17 C16 H16 119.1
C16 C17 H17 120.9
C18 C17 C16 118.29(18)
C18 C17 H17 120.9
N1 C18 C17 120.89(17)
N1 C18 H18 119.6
C17 C18 H18 119.6
C4 C19 C13 118.87(15)
C20 C19 C4 117.50(16)
C20 C19 C13 123.62(15)
C0AA C20 C19 121.56(16)
C0AA C20 H20 119.2
C19 C20 H20 119.2
O2 C1 B5 121.51(17)
O2 C1 C6 118.28(17)
C6 C1 B5 120.20(14)

loop_
_geom_bond_atom_site_label_1
_geom_bond_atom_site_label_2
_geom_bond_distance
F1 B5 1.386(2)
O1 C4 1.358(2)
O1 B5 1.456(2)
O2 C1 1.235(2)
N1 B5 1.614(2)
N1 C13 1.364(2)
N1 C18 1.347(2)
C0AA H0AA 0.9500
C0AA C2 1.391(2)
C0AA C20 1.383(3)
C2 H2 0.9500
C2 C3 1.380(3)
C3 H3 0.9500
C3 C4 1.388(3)
C4 C19 1.410(2)
B5 C1 1.637(3)
C6 C7 1.395(3)
C6 C11 1.401(2)
C6 C1 1.497(3)
C7 H7 0.9500
C7 C8 1.387(3)
C8 H8 0.9500
C8 C9 1.400(2)
C9 C10 1.509(3)
C9 C12 1.392(3)
C10 H10A 0.9800
C10 H10B 0.9800
C10 H10C 0.9800
C11 H11 0.9500
C11 C12 1.383(3)
C12 H12 0.9500
C13 C14 1.411(2)
C13 C19 1.474(2)
C14 C15 1.506(2)
C14 C16 1.391(3)
C15 H15A 0.9800
C15 H15B 0.9800
C15 H15C 0.9800
C16 H16 0.9500
C16 C17 1.382(3)
C17 H17 0.9500
C17 C18 1.374(3)
C18 H18 0.9500
C19 C20 1.405(2)
C20 H20 0.9500

loop_
_geom_torsion_atom_site_label_1
_geom_torsion_atom_site_label_2
_geom_torsion_atom_site_label_3
_geom_torsion_atom_site_label_4
_geom_torsion
F1 B5 C1 O2 113.46(19)
F1 B5 C1 C6 -67.8(2)
O1 C4 C19 C13 3.5(2)
O1 C4 C19 C20 -175.48(16)
O1 B5 C1 O2 -122.05(18)
O1 B5 C1 C6 56.7(2)
N1 B5 C1 O2 -5.2(2)
N1 B5 C1 C6 173.56(15)
N1 C13 C14 C15 173.61(15)
N1 C13 C14 C16 -3.1(2)
N1 C13 C19 C4 -24.3(2)
N1 C13 C19 C20 154.53(16)
C0AA C2 C3 C4 -1.1(3)
C2 C0AA C20 C19 0.1(3)
C2 C3 C4 O1 177.47(16)
C2 C3 C4 C19 -2.0(3)
C3 C4 C19 C13 -177.13(16)
C3 C4 C19 C20 3.9(2)
C4 O1 B5 F1 -171.75(15)
C4 O1 B5 N1 -55.84(18)
C4 O1 B5 C1 61.83(19)
C4 C19 C20 C0AA -3.0(3)
B5 O1 C4 C3 -139.36(17)
B5 O1 C4 C19 40.1(2)
B5 N1 C13 C14 -173.84(15)
B5 N1 C13 C19 2.9(2)
B5 N1 C18 C17 176.19(16)
C6 C7 C8 C9 -0.5(3)
C6 C11 C12 C9 -0.3(3)
C7 C6 C11 C12 -0.1(3)
C7 C6 C1 O2 2.5(3)
C7 C6 C1 B5 -176.32(17)
C7 C8 C9 C10 179.79(18)
C7 C8 C9 C12 0.1(3)
C8 C9 C12 C11 0.3(3)
C10 C9 C12 C11 -179.41(17)
C11 C6 C7 C8 0.4(3)
C11 C6 C1 O2 -176.91(17)
C11 C6 C1 B5 4.3(3)
C13 N1 B5 F1 152.22(14)
C13 N1 B5 O1 35.4(2)
C13 N1 B5 C1 -85.98(18)
C13 N1 C18 C17 -1.9(3)
C13 C14 C16 C17 -0.3(2)
C13 C19 C20 C0AA 178.08(17)
C14 C13 C19 C4 152.16(16)
C14 C13 C19 C20 -29.0(3)
C14 C16 C17 C18 2.6(3)
C15 C14 C16 C17 -177.12(16)
C16 C17 C18 N1 -1.5(3)
C18 N1 B5 F1 -25.9(2)
C18 N1 B5 O1 -142.74(15)
C18 N1 B5 C1 95.91(18)
C18 N1 C13 C14 4.2(2)
C18 N1 C13 C19 -179.07(15)
C19 C13 C14 C15 -2.8(3)
C19 C13 C14 C16 -179.43(16)
C20 C0AA C2 C3 2.0(3)
C1 C6 C7 C8 -178.98(17)
C1 C6 C11 C12 179.35(17)
